data_7250285
loop_
_publ_author_name
'Elzein, Ahmed'
'Al Jomeh, Ghadah Abdullah S.'
'Tizzard, Graham J.'
'Coles, Simon J.'
'Banti, Christina N.'
'Hadjikakou, Sotiris K.'
'Kostakis, George E.'

_publ_section_title
;
 Investigating the antimicrobial activity of 1-heteroaryl benzotriazole
 silver compounds
;
_journal_issue 15
_journal_name_full 'RSC Advances'
_journal_page_first 11431
_journal_page_last 11440
_journal_paper_doi 10.1039/D5RA01072A
_journal_volume 15
_journal_year 2025
_chemical_formula_moiety 'C24 H16 Ag2 F6 N8 O6 S2'
_chemical_formula_sum 'C24 H16 Ag2 F6 N8 O6 S2'
_chemical_formula_weight 906.304
_space_group_crystal_system triclinic
_space_group_IT_number 2
_space_group_name_Hall '-P 1'
_space_group_name_H-M_alt 'P -1'
_symmetry_Int_Tables_number 2
_atom_sites_solution_primary dual
_audit_creation_date 2024-09-19
_audit_creation_method
;
Olex2 1.5-dev
(compiled 2024.09.15 svn.r80dc2fcf for OlexSys, GUI svn.r7033)
;
_audit_update_record
;
2024-10-04 deposited with the CCDC.	2025-03-31 downloaded from the CCDC.
;
_cell_angle_alpha 73.309(1)
_cell_angle_beta 70.444(1)
_cell_angle_gamma 69.597(1)
_cell_formula_units_Z 1
_cell_length_a 7.9475(1)
_cell_length_b 9.9919(1)
_cell_length_c 10.3949(2)
_cell_measurement_reflns_used 46221
_cell_measurement_temperature 100(2)
_cell_measurement_theta_max 37.9260
_cell_measurement_theta_min 2.1100
_cell_volume 715.332(19)
_computing_cell_refinement 'CrysAlisPro 1.171.43.137a (Rigaku OD, 2024)'
_computing_data_collection 'CrysAlisPro system (CCD 43.104a 64-bit (release 22-12-2023))'
_computing_data_reduction 'CrysAlisPro 1.171.43.137a (Rigaku OD, 2024)'
_computing_molecular_graphics 'Olex2 1.5-dev (Dolomanov et al., 2009)'
_computing_publication_material 'Olex2 1.5-dev (Dolomanov et al., 2009)'
_computing_structure_refinement 'olex2.refine 1.5-dev (Bourhis et al., 2015)'
_computing_structure_solution 'SHELXT 2018/2 (Sheldrick, 2018)'
_diffrn_ambient_environment N~2~
_diffrn_ambient_temperature 100(2)
_diffrn_detector 'hybrid pixel array detector'
_diffrn_detector_area_resol_mean 10
_diffrn_detector_dtime 0.000
_diffrn_detector_type 'Rigaku, HyPix 6000HE'
_diffrn_measured_fraction_theta_full 1.0000
_diffrn_measured_fraction_theta_max 0.9592
_diffrn_measurement_details
;
List of Runs (angles in degrees, time in seconds):

  # Type    Start    End  Width  t~exp~   \w     \q     \k     \f   Frames
#--------------------------------------------------------------------------
  1  \w    -18.00  48.00   0.50    0.50    --   28.51 -77.00 150.00  132
  2  \w    -47.00  21.00   0.50    0.50    --   28.51 -38.00  30.00  136
  3  \w      3.00  61.00   0.50    0.50    --   28.51-104.00-147.00  116
  4  \w      0.00  59.00   0.50    0.50    --   28.51 -99.00-120.00  118
  5  \w     21.00  52.00   0.50    0.50    --  -26.01  19.00 -60.00   62
  6  \w     21.00  52.00   0.50    0.50    --  -26.01  19.00 -90.00   62
  7  \w     21.00  52.00   0.50    0.50    --  -26.01  19.00-120.00   62
  8  \w     21.00  52.00   0.50    0.50    --  -26.01  19.00-180.00   62
  9  \w     21.00  52.00   0.50    0.50    --  -26.01  19.00 -30.00   62
 10  \w     21.00  52.00   0.50    0.50    --  -26.01  19.00   0.00   62
 11  \w     12.00  39.00   0.50    0.50    --   28.51  69.00 -83.63   54
 12  \w     12.00  39.00   0.50    0.50    --   28.51  69.00 -99.67   54
 13  \w     13.00  41.00   0.50    0.50    --   28.51  68.00 -19.13   56
 14  \w     13.00  41.00   0.50    0.50    --   28.51  68.00 120.21   56
 15  \w     13.00  41.00   0.50    0.50    --   28.51  68.00  32.49   56
 16  \w     15.00  54.00   0.50    0.50    --   28.51  63.00  93.61   78
 17  \w     12.00  39.00   0.50    0.50    --   28.51  69.00  26.39   54
 18  \w     17.00  62.00   0.50    0.50    --   28.51  57.00 150.00   90
 19  \w     14.00  51.00   0.50    0.50    --   28.51  65.00   9.43   74
 20  \w     17.00  62.00   0.50    0.50    --   28.51  57.00  60.00   90
 21  \w     17.00  62.00   0.50    0.50    --   28.51  57.00 -60.00   90
 22  \w     13.00  41.00   0.50    0.50    --   28.51  68.00 -59.50   56
 23  \w     17.00  62.00   0.50    0.50    --   28.51  57.00-120.00   90
 24  \w     22.00 107.00   0.50    0.50    --   28.51  19.00-180.00  170
 25  \w     22.00 104.00   0.50    0.50    --   28.51  38.00-150.00  164
 26  \w     22.00  91.00   0.50    0.50    --   28.51  19.00-150.00  138
 27  \w     14.00  48.00   0.50    0.50    --   28.51  66.00-165.56   68
 28  \w     22.00 104.00   0.50    0.50    --   28.51  38.00 -30.00  164
 29  \w     22.00 107.00   0.50    0.50    --   28.51  19.00 150.00  170
 30  \w     22.00 104.00   0.50    0.50    --   28.51  38.00  60.00  164
 31  \w    -50.00  16.00   0.50    0.50    --  -26.01  86.00  26.06  132
 32  \w    -78.00 -19.00   0.50    0.50    --  -26.01 137.00-106.41  118
 33  \w    -77.00 -17.00   0.50    0.50    --  -26.01 135.00-134.18  120
 34  \w    -77.00 -17.00   0.50    0.50    --  -26.01 135.00 -49.83  120
 35  \w    -80.00 -21.00   0.50    0.50    --  -26.01 140.00  71.84  118
 36  \w    -80.00 -21.00   0.50    0.50    --  -26.01 140.00  96.95  118
 37  \w    -77.00 -17.00   0.50    0.50    --  -26.01 135.00 176.07  120
 38  \w    -74.00 -15.00   0.50    0.50    --  -26.01 132.00 114.95  118
 39  \w    -77.00 -17.00   0.50    0.50    --  -26.01 135.00  41.68  120
 40  \w    -77.00 -17.00   0.50    0.50    --  -26.01 135.00   7.68  120
 41  \w    -77.00 -17.00   0.50    0.50    --  -26.01 135.00 -28.12  120
 42  \w    -77.00 -17.00   0.50    0.50    --  -26.01 135.00 -81.28  120
 43  \w    -59.00   3.00   0.50    0.50    --  -26.01 104.00 -46.00  124
 44  \w    -59.00   3.00   0.50    0.50    --  -26.01 104.00 -46.00  124
 45  \w    -50.00  16.00   0.50    0.50    --  -26.01  86.00  26.06  132
 46  \w    -59.00   2.00   0.50    0.50    --  -26.01 105.00 141.16  122
;
_diffrn_measurement_device 'four-circle diffractometer'
_diffrn_measurement_device_details 'Rigaku, AFC12 \k goniometer'
_diffrn_measurement_device_type
'Rigaku FRE+ diffractometer with Arc)Sec VHF Varimax confocal mirrors, an AFC12 goniometer and HyPix 6000HE detector'
_diffrn_measurement_method 'profile data from \w-scans'
_diffrn_measurement_specimen_support 'MiTeGen MicroLoop'
_diffrn_orient_matrix_type 'CrysAlisPro convention (1999,Acta A55,543-557)'
_diffrn_orient_matrix_UB_11 0.0681932000
_diffrn_orient_matrix_UB_12 0.0254379000
_diffrn_orient_matrix_UB_13 0.0079295000
_diffrn_orient_matrix_UB_21 -0.0492270000
_diffrn_orient_matrix_UB_22 0.0022125000
_diffrn_orient_matrix_UB_23 0.0705920000
_diffrn_orient_matrix_UB_31 0.0515582000
_diffrn_orient_matrix_UB_32 -0.0728461000
_diffrn_orient_matrix_UB_33 0.0200119000
_diffrn_radiation_collimation 0.2
_diffrn_radiation_monochromator 'Confocal mirrors, Arc)Sec VHF Varimax'
_diffrn_radiation_probe x-ray
_diffrn_radiation_type 'Mo K\a'
_diffrn_radiation_wavelength 0.71073
_diffrn_radiation_xray_symbol K-L~3~
_diffrn_reflns_av_R_equivalents 0.0412
_diffrn_reflns_av_unetI/netI 0.0201
_diffrn_reflns_Laue_measured_fraction_full 1.0000
_diffrn_reflns_Laue_measured_fraction_max 0.9592
_diffrn_reflns_limit_h_max 13
_diffrn_reflns_limit_h_min -13
_diffrn_reflns_limit_k_max 17
_diffrn_reflns_limit_k_min -17
_diffrn_reflns_limit_l_max 17
_diffrn_reflns_limit_l_min -17
_diffrn_reflns_number 65339
_diffrn_reflns_point_group_measured_fraction_full 1.0000
_diffrn_reflns_point_group_measured_fraction_max 0.9592
_diffrn_reflns_theta_full 25.2417
_diffrn_reflns_theta_max 38.09
_diffrn_reflns_theta_min 2.12
_diffrn_source 'Rotating Anode'
_diffrn_source_current 55.0
_diffrn_source_power 2.475
_diffrn_source_target Mo
_diffrn_source_type 'Rigaku FRE+'
_diffrn_source_voltage 45.0
_exptl_absorpt_coefficient_mu 1.612
_exptl_absorpt_correction_T_max 1.000
_exptl_absorpt_correction_T_min 0.777
_exptl_absorpt_correction_type gaussian
_exptl_absorpt_process_details
;
CrysAlisPro 1.171.43.137a (Rigaku Oxford Diffraction, 2024)
Numerical absorption correction based on gaussian integration over
a multifaceted crystal model
Empirical absorption correction using spherical harmonics,
implemented in SCALE3 ABSPACK scaling algorithm.
;
_exptl_crystal_colour colourless
_exptl_crystal_colour_primary colourless
_exptl_crystal_density_diffrn 2.104
_exptl_crystal_description plate
_exptl_crystal_F_000 442.833
_exptl_crystal_recrystallization_method 'The material was recrystallised from methanol'
_exptl_crystal_size_max 0.11
_exptl_crystal_size_mid 0.06
_exptl_crystal_size_min 0.05
_refine_diff_density_max 1.2629
_refine_diff_density_min -1.1694
_refine_diff_density_rms 0.1091
_refine_ls_d_res_high 0.5760
_refine_ls_d_res_low 9.6110
_refine_ls_goodness_of_fit_ref 1.0357
_refine_ls_hydrogen_treatment constr
_refine_ls_matrix_type full
_refine_ls_number_constraints 16
_refine_ls_number_parameters 217
_refine_ls_number_reflns 7516
_refine_ls_number_restraints 0
_refine_ls_restrained_S_all 1.0357
_refine_ls_R_factor_all 0.0240
_refine_ls_R_factor_gt 0.0220
_refine_ls_shift/su_max -0.0002
_refine_ls_shift/su_mean 0.0000
_refine_ls_structure_factor_coef Fsqd
_refine_ls_weighting_details 'w=1/[\s^2^(Fo^2^)+(0.0328P)^2^+0.2277P] where P=(Fo^2^+2Fc^2^)/3'
_refine_ls_weighting_scheme calc
_refine_ls_wR_factor_gt 0.0560
_refine_ls_wR_factor_ref 0.0572
_reflns_Friedel_coverage 0.0
_reflns_limit_h_max 13
_reflns_limit_h_min -12
_reflns_limit_k_max 17
_reflns_limit_k_min -16
_reflns_limit_l_max 17
_reflns_limit_l_min 0
_reflns_number_gt 7061
_reflns_number_total 7516
_reflns_threshold_expression I>=2u(I)
_cod_data_source_file d5ra01072a2.cif
_cod_data_source_block 2023ncs0707x
_cod_database_code 7250285
_chemical_oxdiff_formula 'C12 H8 Ag F3 N4 O3 S'
_chemical_oxdiff_usercomment AEAg22
_olex2_refinement_description
;
1. Fixed Uiso
 At 1.2 times of:
  All C(H) groups
2. Restrained distances
3.a Aromatic/amide H refined with riding coordinates:
 C2(H2), C3(H3), C4(H4), C5(H5), C8(H8), C9(H9), C10(H10), C11(H11)
;
_olex2_diffrn_ambient_temperature_device 'Oxford Cryosystems'
_olex2_exptl_crystal_mounting_method 'The crystal was mounted on a MITIGEN holder in oil'
_olex2_submission_original_sample_id AEAg22
_olex2_submission_special_instructions 'No special instructions were received'
_oxdiff_exptl_absorpt_empirical_details
;
Empirical correction (ABSPACK) includes:
- Absorption correction using spherical harmonics
- Frame scaling
- Detector area scaling
;
_oxdiff_exptl_absorpt_empirical_full_max 3.917
_oxdiff_exptl_absorpt_empirical_full_min 0.766

loop_
_space_group_symop_id
_space_group_symop_operation_xyz
1 x,y,z
2 -x,-y,-z

loop_
_atom_site_label
_atom_site_type_symbol
_atom_site_fract_x
_atom_site_fract_y
_atom_site_fract_z
_atom_site_U_iso_or_equiv
_atom_site_adp_type
_atom_site_occupancy
_atom_site_refinement_flags_posn
Ag1 Ag 0.777737(9) 0.018662(7) 0.378173(8) 0.01349(2) Uani 1.000000 .
S1 S 1.13517(3) 0.15619(2) 0.29382(2) 0.01092(4) Uani 1.000000 .
F003 F 1.49487(10) 0.06716(10) 0.17591(9) 0.02678(16) Uani 1.000000 .
F004 F 1.36766(13) 0.29405(9) 0.10893(10) 0.03199(19) Uani 1.000000 .
F005 F 1.32008(12) 0.13243(11) 0.03618(8) 0.02980(17) Uani 1.000000 .
O1 O 1.12615(12) 0.00826(9) 0.31986(10) 0.02093(15) Uani 1.000000 .
O2 O 0.98768(12) 0.26523(10) 0.23870(10) 0.02052(15) Uani 1.000000 .
O3 O 1.17782(12) 0.19150(9) 0.40248(9) 0.01794(13) Uani 1.000000 .
N1 N 0.54575(11) 0.20228(9) 0.45248(9) 0.01182(12) Uani 1.000000 .
N2 N 0.43051(11) 0.16646(9) 0.57010(9) 0.01197(12) Uani 1.000000 .
N3 N 0.29122(11) 0.28773(8) 0.59955(9) 0.01090(12) Uani 1.000000 .
N4 N 0.09138(11) 0.15450(9) 0.75715(9) 0.01136(12) Uani 1.000000 .
C1 C 0.48360(12) 0.34926(9) 0.40187(10) 0.01052(13) Uani 1.000000 .
C2 C 0.55951(13) 0.43766(10) 0.27993(10) 0.01298(14) Uani 1.000000 .
H2 H 0.67043(13) 0.39900(10) 0.21435(10) 0.01558(17) Uiso 1.000000 R
C3 C 0.46458(14) 0.58393(11) 0.26014(11) 0.01497(15) Uani 1.000000 .
H3 H 0.51228(14) 0.64781(11) 0.17949(11) 0.01797(18) Uiso 1.000000 R
C4 C 0.29781(14) 0.64094(10) 0.35724(11) 0.01405(15) Uani 1.000000 .
H4 H 0.23769(14) 0.74235(10) 0.34008(11) 0.01687(18) Uiso 1.000000 R
C5 C 0.21959(13) 0.55417(10) 0.47602(10) 0.01283(14) Uani 1.000000 .
H5 H 0.10601(13) 0.59225(10) 0.53966(10) 0.01539(17) Uiso 1.000000 R
C6 C 0.31853(12) 0.40625(9) 0.49669(9) 0.01034(13) Uani 1.000000 .
C7 C 0.14369(12) 0.27654(10) 0.72173(10) 0.01089(13) Uani 1.000000 .
C8 C 0.06309(14) 0.38886(11) 0.79596(10) 0.01406(15) Uani 1.000000 .
H8 H 0.10430(14) 0.47403(11) 0.76613(10) 0.01687(18) Uiso 1.000000 R
C9 C -0.07977(15) 0.37213(11) 0.91523(11) 0.01605(16) Uani 1.000000 .
H9 H -0.13899(15) 0.44640(11) 0.96894(11) 0.01926(19) Uiso 1.000000 R
C10 C -0.13534(15) 0.24548(12) 0.95530(11) 0.01589(16) Uani 1.000000 .
H10 H -0.23160(15) 0.23115(12) 1.03733(11) 0.01906(19) Uiso 1.000000 R
C11 C -0.04752(14) 0.14072(11) 0.87322(10) 0.01346(14) Uani 1.000000 .
H11 H -0.08716(14) 0.05501(11) 0.90008(10) 0.01615(17) Uiso 1.000000 R
C12 C 1.34077(14) 0.16171(12) 0.14617(11) 0.01693(16) Uani 1.000000 .

loop_
_atom_site_aniso_label
_atom_site_aniso_U_11
_atom_site_aniso_U_22
_atom_site_aniso_U_33
_atom_site_aniso_U_12
_atom_site_aniso_U_13
_atom_site_aniso_U_23
Ag1 0.01265(3) 0.00790(3) 0.01751(4) -0.00212(2) -0.00040(2) -0.00401(2)
S1 0.01072(8) 0.00913(8) 0.01330(9) -0.00279(6) -0.00264(7) -0.00330(7)
F003 0.0126(3) 0.0328(4) 0.0250(4) 0.0007(3) -0.0032(3) -0.0017(3)
F004 0.0320(4) 0.0230(4) 0.0324(4) -0.0156(3) 0.0038(3) 0.0029(3)
F005 0.0270(4) 0.0438(5) 0.0162(3) -0.0039(3) -0.0031(3) -0.0127(3)
O1 0.0201(3) 0.0120(3) 0.0305(4) -0.0074(3) -0.0008(3) -0.0069(3)
O2 0.0153(3) 0.0199(4) 0.0235(4) 0.0023(3) -0.0082(3) -0.0051(3)
O3 0.0206(3) 0.0212(4) 0.0161(3) -0.0077(3) -0.0052(3) -0.0067(3)
N1 0.0109(3) 0.0084(3) 0.0148(3) -0.0021(2) -0.0019(2) -0.0026(2)
N2 0.0117(3) 0.0081(3) 0.0146(3) -0.0021(2) -0.0020(2) -0.0024(2)
N3 0.0110(3) 0.0073(3) 0.0128(3) -0.0021(2) -0.0013(2) -0.0023(2)
N4 0.0126(3) 0.0089(3) 0.0123(3) -0.0034(2) -0.0029(2) -0.0016(2)
C1 0.0109(3) 0.0082(3) 0.0124(3) -0.0028(2) -0.0025(3) -0.0022(2)
C2 0.0136(3) 0.0121(3) 0.0125(4) -0.0042(3) -0.0026(3) -0.0013(3)
C3 0.0171(4) 0.0121(4) 0.0148(4) -0.0049(3) -0.0053(3) 0.0011(3)
C4 0.0165(4) 0.0091(3) 0.0161(4) -0.0021(3) -0.0067(3) -0.0006(3)
C5 0.0135(3) 0.0086(3) 0.0155(4) -0.0010(3) -0.0045(3) -0.0028(3)
C6 0.0113(3) 0.0079(3) 0.0118(3) -0.0026(2) -0.0031(3) -0.0018(2)
C7 0.0114(3) 0.0095(3) 0.0115(3) -0.0031(3) -0.0023(3) -0.0022(3)
C8 0.0162(4) 0.0118(3) 0.0143(4) -0.0048(3) -0.0016(3) -0.0044(3)
C9 0.0179(4) 0.0152(4) 0.0140(4) -0.0049(3) -0.0003(3) -0.0055(3)
C10 0.0169(4) 0.0166(4) 0.0130(4) -0.0060(3) -0.0004(3) -0.0036(3)
C11 0.0148(3) 0.0127(4) 0.0123(3) -0.0054(3) -0.0023(3) -0.0010(3)
C12 0.0148(4) 0.0176(4) 0.0148(4) -0.0032(3) -0.0022(3) -0.0014(3)

loop_
_atom_type_symbol
_atom_type_scat_dispersion_real
_atom_type_scat_dispersion_imag
_atom_type_scat_Cromer_Mann_a1
_atom_type_scat_Cromer_Mann_a2
_atom_type_scat_Cromer_Mann_a3
_atom_type_scat_Cromer_Mann_a4
_atom_type_scat_Cromer_Mann_b1
_atom_type_scat_Cromer_Mann_b2
_atom_type_scat_Cromer_Mann_b3
_atom_type_scat_Cromer_Mann_b4
_atom_type_scat_Cromer_Mann_c
_atom_type_scat_source
_atom_type_scat_dispersion_source
Ag -0.87490 1.10631 19.28080 16.68850 4.80450 1.04630 0.64460 7.47260 24.66050 99.81560 5.17900 'International Tables Volume C Table 6.1.1.4 (pp. 500-502)' 'Brennan, Cowan, Rev. Sci. Instrum., 1992, 63, 850'
C 0.00313 0.00162 2.31000 1.02000 1.58860 0.86500 20.84390 10.20750 0.56870 51.65120 0.21560 'International Tables Volume C Table 6.1.1.4 (pp. 500-502)' 'Brennan, Cowan, Rev. Sci. Instrum., 1992, 63, 850'
F 0.01756 0.01033 3.53920 2.64120 1.51700 1.02430 10.28250 4.29440 0.26150 26.14760 0.27760 'International Tables Volume C Table 6.1.1.4 (pp. 500-502)' 'Brennan, Cowan, Rev. Sci. Instrum., 1992, 63, 850'
H 0.00000 0.00000 0.49300 0.32291 0.14019 0.04081 10.51090 26.12570 3.14236 57.79970 0.00304 'International Tables Volume C Table 6.1.1.4 (pp. 500-502)' 'Brennan, Cowan, Rev. Sci. Instrum., 1992, 63, 850'
N 0.00612 0.00332 12.21260 3.13220 2.01250 1.16630 0.00570 9.89330 28.99750 0.58260 -11.52900 'International Tables Volume C Table 6.1.1.4 (pp. 500-502)' 'Brennan, Cowan, Rev. Sci. Instrum., 1992, 63, 850'
O 0.01085 0.00610 3.04850 2.28680 1.54630 0.86700 13.27710 5.70110 0.32390 32.90890 0.25080 'International Tables Volume C Table 6.1.1.4 (pp. 500-502)' 'Brennan, Cowan, Rev. Sci. Instrum., 1992, 63, 850'
S 0.12485 0.12449 6.90530 5.20340 1.43790 1.58630 1.46790 22.21510 0.25360 56.17200 0.86690 'International Tables Volume C Table 6.1.1.4 (pp. 500-502)' 'Brennan, Cowan, Rev. Sci. Instrum., 1992, 63, 850'

loop_
_exptl_crystal_face_index_h
_exptl_crystal_face_index_k
_exptl_crystal_face_index_l
_exptl_crystal_face_perp_dist
1 -2 2 0.0512
1 2 0 0.0300
2 -1 1 0.0554
0 0 1 0.0277
0 0 -1 0.0217
1 -2 -1 0.0506
1 -2 0 0.0553
-1 0 2 0.0286
-1 1 1 0.0324
-1 -1 2 0.0235
-2 1 1 0.0338
-2 -1 1 0.0229
2 1 -1 0.0305
2 2 1 0.0229
-2 -1 -2 0.0367
-1 -2 -2 0.0385
0 -1 -2 0.0253
-1 -1 -2 0.0269
1 0 2 0.0369

loop_
_geom_angle_atom_site_label_1
_geom_angle_atom_site_label_2
_geom_angle_atom_site_label_3
_geom_angle
_geom_angle_site_symmetry_1
_geom_angle_site_symmetry_3
_geom_angle_publ_flag
N1 Ag1 O1 123.67(3) . . ?
N4 Ag1 O1 79.98(3) 2_656 . ?
N4 Ag1 N1 150.61(3) 2_656 . ?
O2 S1 O1 114.55(6) . . ?
O3 S1 O1 114.67(6) . . ?
O3 S1 O2 115.19(5) . . ?
C12 S1 O1 103.44(5) . . ?
C12 S1 O2 102.60(5) . . ?
C12 S1 O3 104.14(5) . . ?
S1 O1 Ag1 107.30(5) . . ?
N2 N1 Ag1 114.62(6) . . ?
C1 N1 Ag1 135.90(7) . . ?
C1 N1 N2 109.38(8) . . ?
N3 N2 N1 108.28(7) . . ?
C6 N3 N2 110.49(8) . . ?
C7 N3 N2 119.27(7) . . ?
C7 N3 C6 130.21(8) . . ?
C7 N4 Ag1 121.62(6) . 2_656 ?
C11 N4 Ag1 121.25(6) . 2_656 ?
C11 N4 C7 117.07(8) . . ?
C2 C1 N1 130.57(9) . . ?
C6 C1 N1 107.94(8) . . ?
C6 C1 C2 121.49(8) . . ?
H2 C2 C1 121.74(5) . . ?
C3 C2 C1 116.53(9) . . ?
C3 C2 H2 121.74(6) . . ?
H3 C3 C2 119.20(6) . . ?
C4 C3 C2 121.60(9) . . ?
C4 C3 H3 119.20(5) . . ?
H4 C4 C3 118.85(5) . . ?
C5 C4 C3 122.30(9) . . ?
C5 C4 H4 118.85(6) . . ?
H5 C5 C4 122.11(6) . . ?
C6 C5 C4 115.77(9) . . ?
C6 C5 H5 122.11(6) . . ?
C1 C6 N3 103.90(7) . . ?
C5 C6 N3 133.82(9) . . ?
C5 C6 C1 122.29(8) . . ?
N4 C7 N3 115.87(8) . . ?
C8 C7 N3 119.86(8) . . ?
C8 C7 N4 124.27(9) . . ?
H8 C8 C7 121.20(5) . . ?
C9 C8 C7 117.60(9) . . ?
C9 C8 H8 121.20(6) . . ?
H9 C9 C8 120.36(6) . . ?
C10 C9 C8 119.28(9) . . ?
C10 C9 H9 120.36(6) . . ?
H10 C10 C9 120.68(6) . . ?
C11 C10 C9 118.65(9) . . ?
C11 C10 H10 120.68(6) . . ?
C10 C11 N4 123.13(9) . . ?
H11 C11 N4 118.44(5) . . ?
H11 C11 C10 118.44(6) . . ?
F003 C12 S1 112.20(7) . . ?
F004 C12 S1 110.59(8) . . ?
F004 C12 F003 107.23(10) . . ?
F005 C12 S1 110.88(8) . . ?
F005 C12 F003 108.13(10) . . ?
F005 C12 F004 107.62(10) . . ?

loop_
_geom_bond_atom_site_label_1
_geom_bond_atom_site_label_2
_geom_bond_distance
_geom_bond_site_symmetry_2
_geom_bond_publ_flag
Ag1 O1 2.5995(9) . ?
Ag1 N1 2.2055(8) . ?
Ag1 N4 2.2843(8) 2_656 ?
S1 O1 1.4472(8) . ?
S1 O2 1.4457(8) . ?
S1 O3 1.4435(8) . ?
S1 C12 1.8341(11) . ?
F003 C12 1.3293(13) . ?
F004 C12 1.3386(14) . ?
F005 C12 1.3309(14) . ?
N1 N2 1.2997(12) . ?
N1 C1 1.3791(12) . ?
N2 N3 1.3559(11) . ?
N3 C6 1.3745(12) . ?
N3 C7 1.4189(12) . ?
N4 C7 1.3374(12) . ?
N4 C11 1.3462(13) . ?
C1 C2 1.4027(13) . ?
C1 C6 1.3974(13) . ?
C2 H2 0.9500 . ?
C2 C3 1.3820(14) . ?
C3 H3 0.9500 . ?
C3 C4 1.4171(15) . ?
C4 H4 0.9500 . ?
C4 C5 1.3819(14) . ?
C5 H5 0.9500 . ?
C5 C6 1.4034(13) . ?
C7 C8 1.3894(13) . ?
C8 H8 0.9500 . ?
C8 C9 1.3875(14) . ?
C9 H9 0.9500 . ?
C9 C10 1.3906(15) . ?
C10 H10 0.9500 . ?
C10 C11 1.3841(15) . ?
C11 H11 0.9500 . ?

loop_
_geom_torsion_atom_site_label_1
_geom_torsion_atom_site_label_2
_geom_torsion_atom_site_label_3
_geom_torsion_atom_site_label_4
_geom_torsion
_geom_torsion_site_symmetry_1
_geom_torsion_site_symmetry_2
_geom_torsion_site_symmetry_3
_geom_torsion_site_symmetry_4
_geom_torsion_publ_flag
Ag1 O1 S1 O2 -29.25(6) . . . . ?
Ag1 O1 S1 O3 107.20(5) . . . . ?
Ag1 O1 S1 C12 -140.09(5) . . . . ?
Ag1 N1 N2 N3 -177.06(6) . . . . ?
Ag1 N1 C1 C2 -3.91(11) . . . . ?
Ag1 N1 C1 C6 176.30(9) . . . . ?
Ag1 N4 C7 N3 -3.15(7) 2_656 . . . ?
Ag1 N4 C7 C8 176.68(7) 2_656 . . . ?
Ag1 N4 C11 C10 -177.52(7) 2_656 . . . ?
N1 N2 N3 C6 -0.13(9) . . . . ?
N1 N2 N3 C7 178.26(7) . . . . ?
N1 C1 C2 C3 -178.55(11) . . . . ?
N1 C1 C6 N3 -0.28(8) . . . . ?
N1 C1 C6 C5 179.71(7) . . . . ?
N2 N3 C6 C1 0.25(8) . . . . ?
N2 N3 C6 C5 -179.74(7) . . . . ?
N2 N3 C7 N4 -35.78(9) . . . . ?
N2 N3 C7 C8 144.39(9) . . . . ?
N3 C6 C1 C2 179.91(7) . . . . ?
N3 C6 C5 C4 178.63(11) . . . . ?
N3 C7 N4 C11 179.56(8) . . . . ?
N3 C7 C8 C9 -179.55(9) . . . . ?
N4 C7 C8 C9 0.63(11) . . . . ?
N4 C11 C10 C9 0.99(12) . . . . ?
C1 C2 C3 C4 -0.86(11) . . . . ?
C1 C6 C5 C4 -1.37(10) . . . . ?
C2 C3 C4 C5 -0.65(12) . . . . ?
C3 C4 C5 C6 1.73(11) . . . . ?
C7 C8 C9 C10 0.18(11) . . . . ?
C8 C9 C10 C11 -0.93(12) . . . . ?

loop_
_exptl_oxdiff_crystal_face_indexfrac_h
_exptl_oxdiff_crystal_face_indexfrac_k
_exptl_oxdiff_crystal_face_indexfrac_l
_exptl_oxdiff_crystal_face_x
_exptl_oxdiff_crystal_face_y
_exptl_oxdiff_crystal_face_z
0.9996 -1.9980 1.9986 0.0332 0.0875 0.2371
1.0005 1.9991 0.0015 0.1191 -0.0447 -0.0940
2.0000 -0.9985 1.0011 0.1189 -0.0300 0.1959
-0.0001 0.0002 0.9989 0.0079 0.0705 0.0200
0.0001 -0.0002 -0.9989 -0.0079 -0.0705 -0.0200
0.9998 -1.9987 -0.9980 0.0094 -0.1241 0.1772
0.9997 -1.9985 0.0009 0.0173 -0.0536 0.1971
-1.0003 0.0001 1.9966 -0.0524 0.1902 -0.0116
-1.0000 0.9993 0.9978 -0.0349 0.1219 -0.1044
-1.0005 -0.9993 1.9964 -0.0778 0.1880 0.0612
-2.0001 0.9990 0.9966 -0.1031 0.1710 -0.1560
-2.0005 -0.9998 0.9963 -0.1540 0.1666 -0.0104
2.0005 0.9998 -0.9963 0.1540 -0.1666 0.0104
2.0006 1.9997 1.0016 0.1952 -0.0234 -0.0225
-2.0003 -1.0005 -2.0004 -0.1777 -0.0450 -0.0703
-1.0004 -1.9996 -1.9993 -0.1349 -0.0963 0.0541
-0.0000 -0.9999 -1.9979 -0.0413 -0.1432 0.0329
-1.0002 -1.0002 -1.9991 -0.1095 -0.0941 -0.0187
1.0000 0.0008 1.9990 0.0841 0.0919 0.0915
